data_4070261
loop_
_publ_author_name
'Meiners, Jenni'
'Friedrich, Anja'
'Herdtweck, Eberhardt'
'Schneider, Sven'

_publ_section_title
;
 Facile Double C&#x2212;H Activation of Tetrahydrofuran by an Iridium PNP
 Pincer Complex
;
_journal_issue 21
_journal_name_full Organometallics
_journal_page_first 6331
_journal_paper_doi 10.1021/om9006906
_journal_volume 28
_journal_year 2009
_chemical_formula_moiety 'C20 H45 Ir N O P2, C24 H20 B'
_chemical_formula_sum 'C44 H65 B Ir N O P2'
_chemical_formula_weight 888.94
_chemical_name_systematic ?
_space_group_IT_number 2
_symmetry_cell_setting triclinic
_symmetry_Int_Tables_number 2
_symmetry_space_group_name_Hall '-P 1'
_symmetry_space_group_name_H-M 'P -1'
_atom_sites_solution_hydrogens geom
_atom_sites_solution_primary direct
_atom_sites_solution_secondary difmap
_cell_angle_alpha 75.453(2)
_cell_angle_beta 69.695(2)
_cell_angle_gamma 86.219(2)
_cell_formula_units_Z 2
_cell_length_a 11.4149(3)
_cell_length_b 13.8996(4)
_cell_length_c 14.3394(4)
_cell_measurement_reflns_used 191538
_cell_measurement_temperature 123(1)
_cell_measurement_theta_max 27.26
_cell_measurement_theta_min 4.68
_cell_volume 2064.78(10)
_computing_cell_refinement 'X-AREA (Stoe, 2004)'
_computing_data_collection 'X-AREA (Stoe, 2004)'
_computing_data_reduction 'X-AREA (Stoe, 2004)'
_computing_molecular_graphics 'PLATON (Spek, 2007)'
_computing_publication_material 'PLATON (Spek, 2007)'
_computing_structure_refinement 'SHELXL-97 (Sheldrick, 1998)'
_computing_structure_solution 'SIR92 (Altomare, 1994)'
_diffrn_ambient_temperature 123(1)
_diffrn_detector 'image plate'
_diffrn_detector_area_resol_mean 6.67
_diffrn_measured_fraction_theta_full 0.993
_diffrn_measured_fraction_theta_max 0.993
_diffrn_measurement_device 'two-circle diffractometer'
_diffrn_measurement_device_type 'IPDS 2T (Stoe)'
_diffrn_measurement_method 'omega-rotation/oscillation '
_diffrn_radiation_monochromator graphite
_diffrn_radiation_source 'NONIUS FR 591 rotating anode'
_diffrn_radiation_type 'Mo K\a'
_diffrn_radiation_wavelength 0.71073
_diffrn_reflns_av_R_equivalents 0.057
_diffrn_reflns_av_sigmaI/netI 0.0164
_diffrn_reflns_limit_h_max 13
_diffrn_reflns_limit_h_min -13
_diffrn_reflns_limit_k_max 16
_diffrn_reflns_limit_k_min -16
_diffrn_reflns_limit_l_max 17
_diffrn_reflns_limit_l_min -17
_diffrn_reflns_number 91296
_diffrn_reflns_theta_full 25.35
_diffrn_reflns_theta_max 25.35
_diffrn_reflns_theta_min 4.69
_diffrn_standards_decay_% 0
_exptl_absorpt_coefficient_mu 3.344
_exptl_absorpt_correction_T_max 0.6763
_exptl_absorpt_correction_T_min 0.3839
_exptl_absorpt_correction_type numerical
_exptl_absorpt_process_details
;
 Numerical absorption correction after crystal shape optimization
 source: (Stoe, 2004)
;
_exptl_crystal_colour colorless
_exptl_crystal_density_diffrn 1.430
_exptl_crystal_density_meas ?
_exptl_crystal_density_method none
_exptl_crystal_description fragment
_exptl_crystal_F_000 912
_exptl_crystal_size_max 0.61
_exptl_crystal_size_mid 0.20
_exptl_crystal_size_min 0.20
_refine_diff_density_max 1.203
_refine_diff_density_min -1.386
_refine_diff_density_rms 0.088
_refine_ls_extinction_method none
_refine_ls_goodness_of_fit_ref 1.093
_refine_ls_hydrogen_treatment mixed
_refine_ls_matrix_type full
_refine_ls_number_parameters 471
_refine_ls_number_reflns 7499
_refine_ls_number_restraints 0
_refine_ls_restrained_S_all 1.093
_refine_ls_R_factor_all 0.0301
_refine_ls_R_factor_gt 0.0270
_refine_ls_shift/su_max 0.002
_refine_ls_shift/su_mean 0.000
_refine_ls_structure_factor_coef Fsqd
_refine_ls_weighting_details 'calc w=1/[\s^2^(Fo^2^)+(0.0261P)^2^+5.5949P] where P=(Fo^2^+2Fc^2^)/3'
_refine_ls_weighting_scheme calc
_refine_ls_wR_factor_gt 0.0624
_refine_ls_wR_factor_ref 0.0634
_reflns_number_gt 7117
_reflns_number_total 7499
_reflns_threshold_expression I>2\s(I)
_cod_data_source_file om9006906_si_001.cif
_cod_data_source_block SVEO-1101-123
_cod_depositor_comments
;
The following automatic conversions were performed:

'_symmetry_cell_setting' value 'Triclinic' changed to 'triclinic'
according to /home/saulius/struct/CIF-dictionaries/cif_core.dic
dictionary named 'cif_core.dic' version 2.4.2 from 2011-04-26.

Automatic conversion script
Id: cif_fix_values 1715 2011-07-08 13:25:40Z adriana 

The following automatic conversions were performed:

'_exptl_crystal_density_meas' value 'none' was changed to '?' - the
value is perceived as not measured.

Automatic conversion script
Id: cif_fix_values 3008 2015-01-20 13:52:24Z robertas 
;
_cod_database_code 4070261

loop_
_symmetry_equiv_pos_site_id
_symmetry_equiv_pos_as_xyz
1 x,y,z
2 -x,-y,-z

loop_
_atom_site_aniso_label
_atom_site_aniso_U_11
_atom_site_aniso_U_22
_atom_site_aniso_U_33
_atom_site_aniso_U_23
_atom_site_aniso_U_13
_atom_site_aniso_U_12
Ir1 0.0182(1) 0.0201(1) 0.0230(1) -0.0065(1) -0.0068(1) 0.0034(1)
P1 0.0191(5) 0.0303(5) 0.0435(6) 0.0076(5) -0.0090(4) 0.0004(4)
P2 0.0196(4) 0.0206(4) 0.0236(5) -0.0084(4) -0.0088(4) 0.0035(3)
O1 0.047(2) 0.0429(19) 0.066(2) -0.0205(17) -0.0180(17) -0.0088(15)
N1 0.0212(17) 0.042(2) 0.0257(17) -0.0145(15) -0.0117(14) 0.0036(14)
C1 0.034(2) 0.0221(19) 0.043(2) -0.0102(17) -0.0091(19) 0.0022(16)
C2 0.027(2) 0.065(3) 0.025(2) -0.011(2) -0.0118(17) 0.006(2)
C3 0.026(2) 0.061(3) 0.028(2) 0.007(2) -0.0117(18) 0.007(2)
C4 0.033(2) 0.038(2) 0.035(2) -0.0220(18) -0.0120(18) 0.0030(18)
C5 0.029(2) 0.027(2) 0.037(2) -0.0168(17) -0.0119(17) 0.0012(16)
C6 0.030(3) 0.063(4) 0.087(4) 0.036(3) -0.015(3) -0.009(2)
C7 0.046(4) 0.103(6) 0.163(8) 0.102(6) -0.023(4) -0.019(4)
C8 0.041(4) 0.173(9) 0.061(4) 0.043(5) 0.004(3) 0.001(4)
C9 0.027(2) 0.020(2) 0.098(4) -0.006(2) -0.024(3) 0.0020(17)
C10 0.029(2) 0.028(2) 0.059(3) -0.016(2) -0.014(2) 0.0064(17)
C11 0.045(3) 0.059(4) 0.253(11) -0.100(6) -0.061(5) 0.025(3)
C12 0.0219(19) 0.037(2) 0.031(2) -0.0057(17) -0.0105(16) 0.0078(16)
C13 0.025(2) 0.045(2) 0.038(2) -0.016(2) -0.0091(18) 0.0132(18)
C14 0.024(2) 0.072(3) 0.036(2) -0.015(2) -0.0142(19) -0.003(2)
C15 0.027(2) 0.029(2) 0.029(2) -0.0088(16) -0.0119(16) 0.0008(16)
C16 0.028(2) 0.034(2) 0.030(2) -0.0080(17) -0.0025(17) 0.0011(17)
C17 0.041(3) 0.045(3) 0.043(3) 0.007(2) -0.010(2) 0.005(2)
C18 0.096(5) 0.073(4) 0.034(3) -0.030(3) -0.008(3) -0.019(3)
C19 0.083(5) 0.156(8) 0.112(6) -0.111(6) -0.037(5) 0.017(5)
C20 0.099(5) 0.050(3) 0.104(5) -0.035(4) -0.056(5) -0.006(3)
C21 0.0292(19) 0.0081(15) 0.038(2) -0.0112(14) -0.0160(17) 0.0046(13)
C22 0.030(2) 0.0226(18) 0.036(2) -0.0085(16) -0.0190(17) 0.0038(15)
C23 0.028(2) 0.027(2) 0.050(3) -0.0119(18) -0.0226(19) 0.0044(16)
C24 0.043(3) 0.027(2) 0.051(3) -0.0014(19) -0.033(2) 0.0033(18)
C25 0.043(3) 0.035(2) 0.037(2) 0.0040(19) -0.023(2) -0.0011(19)
C26 0.031(2) 0.031(2) 0.031(2) 0.0005(17) -0.0152(17) -0.0005(17)
C31 0.0228(18) 0.0182(17) 0.031(2) -0.0067(15) -0.0143(16) 0.0074(14)
C32 0.029(2) 0.0200(18) 0.036(2) -0.0095(16) -0.0166(17) 0.0032(15)
C33 0.042(2) 0.029(2) 0.044(2) -0.0184(19) -0.021(2) 0.0054(18)
C34 0.040(2) 0.033(2) 0.031(2) -0.0135(18) -0.0101(18) 0.0082(18)
C35 0.032(2) 0.031(2) 0.035(2) -0.0076(17) -0.0089(18) -0.0007(17)
C36 0.031(2) 0.0230(18) 0.032(2) -0.0093(16) -0.0114(17) 0.0006(15)
C41 0.0241(19) 0.0231(18) 0.0261(19) -0.0073(15) -0.0114(15) 0.0003(14)
C42 0.028(2) 0.0228(19) 0.043(2) -0.0099(17) -0.0158(18) 0.0036(15)
C43 0.026(2) 0.037(2) 0.057(3) -0.018(2) -0.018(2) 0.0044(18)
C44 0.028(2) 0.039(2) 0.042(2) -0.0112(19) -0.0110(19) -0.0087(18)
C45 0.034(2) 0.027(2) 0.046(3) -0.0026(18) -0.017(2) -0.0078(17)
C46 0.027(2) 0.0226(19) 0.045(2) -0.0038(17) -0.0164(18) 0.0013(15)
C51 0.0176(17) 0.0206(17) 0.0258(18) -0.0050(14) -0.0075(14) -0.0010(13)
C52 0.029(2) 0.0240(19) 0.029(2) -0.0058(16) -0.0117(16) 0.0041(15)
C53 0.026(2) 0.0217(19) 0.042(2) -0.0005(17) -0.0073(18) 0.0014(15)
C54 0.0183(18) 0.0216(19) 0.057(3) -0.0141(19) -0.0044(18) 0.0001(15)
C55 0.023(2) 0.037(2) 0.043(2) -0.024(2) -0.0065(17) 0.0011(17)
C56 0.0228(19) 0.0283(19) 0.030(2) -0.0096(16) -0.0118(16) 0.0027(15)
B 0.020(2) 0.0201(19) 0.027(2) -0.0049(16) -0.0099(17) 0.0026(15)

loop_
_atom_site_label
_atom_site_type_symbol
_atom_site_thermal_displace_type
_atom_site_fract_x
_atom_site_fract_y
_atom_site_fract_z
_atom_site_occupancy
_atom_site_U_iso_or_equiv
_atom_site_calc_flag
_atom_site_refinement_flags
Ir1 Ir Uani 0.29619(1) 0.12356(1) 0.74319(1) 1.000 0.0204(1) . .
P1 P Uani 0.24840(9) 0.25748(8) 0.63113(9) 1.000 0.0346(3) . .
P2 P Uani 0.34664(8) -0.03205(7) 0.82099(7) 1.000 0.0205(3) . .
O1 O Uani 0.4321(3) 0.2708(2) 0.7751(3) 1.000 0.0505(11) . .
N1 N Uani 0.2335(3) 0.0379(3) 0.6585(3) 1.000 0.0276(10) . .
C1 C Uani 0.3420(4) 0.2000(3) 0.8189(3) 1.000 0.0338(11) . .
C2 C Uani 0.2377(4) 0.0962(4) 0.5554(3) 1.000 0.0385(14) . .
C3 C Uani 0.1809(4) 0.1971(4) 0.5601(3) 1.000 0.0414(14) . .
C4 C Uani 0.3025(4) -0.0560(3) 0.6512(3) 1.000 0.0329(12) . .
C5 C Uani 0.3012(4) -0.1140(3) 0.7556(3) 1.000 0.0292(12) . .
C6 C Uani 0.3807(5) 0.3347(5) 0.5319(5) 1.000 0.071(2) . .
C7 C Uani 0.3374(6) 0.4263(6) 0.4658(8) 1.000 0.132(4) . .
C8 C Uani 0.4729(6) 0.2796(7) 0.4667(5) 1.000 0.111(4) . .
C9 C Uani 0.1314(4) 0.3463(3) 0.6815(5) 1.000 0.0493(16) . .
C10 C Uani 0.0093(4) 0.2952(3) 0.7577(4) 1.000 0.0382(14) . .
C11 C Uani 0.1845(6) 0.4101(5) 0.7291(8) 1.000 0.106(4) . .
C12 C Uani 0.5133(4) -0.0553(3) 0.8009(3) 1.000 0.0304(11) . .
C13 C Uani 0.5909(4) -0.0465(3) 0.6881(3) 1.000 0.0359(12) . .
C14 C Uani 0.5640(4) 0.0145(4) 0.8452(4) 1.000 0.0424(14) . .
C15 C Uani 0.2662(4) -0.0863(3) 0.9597(3) 1.000 0.0274(12) . .
C16 C Uani 0.1263(4) -0.0983(3) 0.9833(3) 1.000 0.0327(12) . .
C17 C Uani 0.3181(5) -0.1839(4) 1.0040(4) 1.000 0.0478(17) . .
C18 C Uani 0.2870(7) 0.1951(5) 0.9311(4) 1.000 0.067(2) . .
C19 C Uani 0.3447(7) 0.2853(7) 0.9448(7) 1.000 0.102(4) . .
C20 C Uani 0.4447(7) 0.3237(5) 0.8475(6) 1.000 0.075(3) . .
C21 C Uani -0.0832(3) 0.3339(2) 0.2194(3) 1.000 0.0230(10) . .
C22 C Uani -0.2118(4) 0.3463(3) 0.2636(3) 1.000 0.0273(11) . .
C23 C Uani -0.2882(4) 0.3838(3) 0.2055(4) 1.000 0.0322(14) . .
C24 C Uani -0.2377(4) 0.4115(3) 0.0996(4) 1.000 0.0374(16) . .
C25 C Uani -0.1106(4) 0.4019(3) 0.0530(4) 1.000 0.0381(14) . .
C26 C Uani -0.0356(4) 0.3653(3) 0.1120(3) 1.000 0.0312(12) . .
C31 C Uani -0.0633(3) 0.2951(3) 0.4072(3) 1.000 0.0228(11) . .
C32 C Uani -0.0332(4) 0.3701(3) 0.4454(3) 1.000 0.0265(11) . .
C33 C Uani -0.1009(4) 0.3830(3) 0.5428(3) 1.000 0.0350(12) . .
C34 C Uani -0.2018(4) 0.3215(3) 0.6067(3) 1.000 0.0345(12) . .
C35 C Uani -0.2337(4) 0.2452(3) 0.5731(3) 1.000 0.0334(12) . .
C36 C Uani -0.1642(4) 0.2334(3) 0.4757(3) 1.000 0.0280(11) . .
C41 C Uani 0.1446(3) 0.3428(3) 0.2382(3) 1.000 0.0234(11) . .
C42 C Uani 0.2562(4) 0.2938(3) 0.2339(3) 1.000 0.0301(11) . .
C43 C Uani 0.3722(4) 0.3424(3) 0.1940(4) 1.000 0.0379(14) . .
C44 C Uani 0.3813(4) 0.4445(3) 0.1557(3) 1.000 0.0359(12) . .
C45 C Uani 0.2721(4) 0.4965(3) 0.1599(4) 1.000 0.0356(14) . .
C46 C Uani 0.1580(4) 0.4461(3) 0.1995(3) 1.000 0.0313(11) . .
C51 C Uani 0.0293(3) 0.1688(3) 0.2831(3) 1.000 0.0214(10) . .
C52 C Uani 0.0508(4) 0.0957(3) 0.3631(3) 1.000 0.0272(11) . .
C53 C Uani 0.0824(4) -0.0014(3) 0.3562(3) 1.000 0.0325(11) . .
C54 C Uani 0.0936(4) -0.0301(3) 0.2676(4) 1.000 0.0337(13) . .
C55 C Uani 0.0723(4) 0.0392(3) 0.1874(3) 1.000 0.0329(12) . .
C56 C Uani 0.0408(3) 0.1357(3) 0.1957(3) 1.000 0.0259(11) . .
B B Uani 0.0060(4) 0.2862(3) 0.2880(3) 1.000 0.0221(11) . .
H1 H Uiso 0.156(5) 0.025(4) 0.694(4) 1.000 0.049(15) . .
H2 H Uiso 0.158(4) 0.106(3) 0.820(4) 1.000 0.043(13) . .
H3 H Uiso 0.411(5) 0.140(4) 0.677(4) 1.000 0.049(14) . .
H21 H Uiso 0.19120 0.05940 0.52790 1.000 0.0460 calc R
H22 H Uiso 0.32550 0.10490 0.50840 1.000 0.0460 calc R
H31 H Uiso 0.08930 0.18930 0.59460 1.000 0.0500 calc R
H32 H Uiso 0.19770 0.23910 0.48970 1.000 0.0500 calc R
H41 H Uiso 0.38990 -0.04050 0.60480 1.000 0.0390 calc R
H42 H Uiso 0.26320 -0.09670 0.62190 1.000 0.0390 calc R
H51 H Uiso 0.36000 -0.16940 0.74830 1.000 0.0350 calc R
H52 H Uiso 0.21640 -0.14250 0.79710 1.000 0.0350 calc R
H61 H Uiso 0.42530 0.36140 0.56930 1.000 0.0850 calc R
H71 H Uiso 0.30230 0.47490 0.50660 1.000 0.1980 calc R
H72 H Uiso 0.27350 0.40540 0.44320 1.000 0.1980 calc R
H73 H Uiso 0.40890 0.45660 0.40580 1.000 0.1980 calc R
H81 H Uiso 0.49400 0.21910 0.50960 1.000 0.1670 calc R
H82 H Uiso 0.54850 0.32120 0.42730 1.000 0.1670 calc R
H83 H Uiso 0.43820 0.26170 0.41950 1.000 0.1670 calc R
H91 H Uiso 0.11240 0.39100 0.62230 1.000 0.0590 calc R
H101 H Uiso -0.02260 0.25310 0.72590 1.000 0.0570 calc R
H102 H Uiso -0.05220 0.34560 0.77750 1.000 0.0570 calc R
H103 H Uiso 0.02420 0.25410 0.81880 1.000 0.0570 calc R
H111 H Uiso 0.27060 0.43030 0.68530 1.000 0.1580 calc R
H112 H Uiso 0.18340 0.37200 0.79700 1.000 0.1580 calc R
H113 H Uiso 0.13380 0.46930 0.73610 1.000 0.1580 calc R
H121 H Uiso 0.52020 -0.12490 0.83950 1.000 0.0370 calc R
H131 H Uiso 0.56340 -0.09800 0.66400 1.000 0.0540 calc R
H132 H Uiso 0.67930 -0.05500 0.68070 1.000 0.0540 calc R
H133 H Uiso 0.57970 0.01920 0.64740 1.000 0.0540 calc R
H141 H Uiso 0.51020 0.01000 0.91630 1.000 0.0640 calc R
H142 H Uiso 0.56570 0.08290 0.80460 1.000 0.0640 calc R
H143 H Uiso 0.64890 -0.00450 0.84320 1.000 0.0640 calc R
H151 H Uiso 0.27670 -0.03710 0.99660 1.000 0.0330 calc R
H161 H Uiso 0.09560 -0.03780 0.94780 1.000 0.0490 calc R
H162 H Uiso 0.08280 -0.10960 1.05740 1.000 0.0490 calc R
H163 H Uiso 0.11080 -0.15510 0.96000 1.000 0.0490 calc R
H171 H Uiso 0.40500 -0.17320 0.99720 1.000 0.0720 calc R
H172 H Uiso 0.31470 -0.23330 0.96680 1.000 0.0720 calc R
H173 H Uiso 0.26810 -0.20810 1.07670 1.000 0.0720 calc R
H181 H Uiso 0.30900 0.13230 0.97170 1.000 0.0810 calc R
H182 H Uiso 0.19490 0.19930 0.95290 1.000 0.0810 calc R
H191 H Uiso 0.28120 0.33650 0.96020 1.000 0.1220 calc R
H192 H Uiso 0.37860 0.26500 1.00150 1.000 0.1220 calc R
H201 H Uiso 0.52730 0.31160 0.85600 1.000 0.0900 calc R
H202 H Uiso 0.43650 0.39620 0.82260 1.000 0.0900 calc R
H221 H Uiso -0.24860 0.32840 0.33620 1.000 0.0330 calc R
H231 H Uiso -0.37520 0.39030 0.23880 1.000 0.0390 calc R
H241 H Uiso -0.28920 0.43670 0.05960 1.000 0.0450 calc R
H251 H Uiso -0.07440 0.42030 -0.01970 1.000 0.0460 calc R
H261 H Uiso 0.05170 0.36140 0.07810 1.000 0.0370 calc R
H321 H Uiso 0.03590 0.41370 0.40320 1.000 0.0320 calc R
H331 H Uiso -0.07730 0.43490 0.56550 1.000 0.0420 calc R
H341 H Uiso -0.24870 0.33130 0.67270 1.000 0.0410 calc R
H351 H Uiso -0.30230 0.20140 0.61610 1.000 0.0400 calc R
H361 H Uiso -0.18690 0.18010 0.45450 1.000 0.0340 calc R
H421 H Uiso 0.25280 0.22360 0.25960 1.000 0.0360 calc R
H431 H Uiso 0.44540 0.30530 0.19290 1.000 0.0460 calc R
H441 H Uiso 0.46030 0.47820 0.12720 1.000 0.0430 calc R
H451 H Uiso 0.27580 0.56680 0.13540 1.000 0.0430 calc R
H461 H Uiso 0.08500 0.48350 0.20050 1.000 0.0380 calc R
H521 H Uiso 0.04330 0.11340 0.42460 1.000 0.0330 calc R
H531 H Uiso 0.09630 -0.04800 0.41210 1.000 0.0390 calc R
H541 H Uiso 0.11550 -0.09600 0.26210 1.000 0.0410 calc R
H551 H Uiso 0.07930 0.02070 0.12630 1.000 0.0400 calc R
H561 H Uiso 0.02630 0.18150 0.13950 1.000 0.0310 calc R

loop_
_atom_type_symbol
_atom_type_description
_atom_type_scat_dispersion_real
_atom_type_scat_dispersion_imag
_atom_type_scat_source
P P 0.1023 0.0942 'International Tables Vol C Tables 4.2.6.8 and 6.1.1.4'
O O 0.0106 0.0060 'International Tables Vol C Tables 4.2.6.8 and 6.1.1.4'
N N 0.0061 0.0033 'International Tables Vol C Tables 4.2.6.8 and 6.1.1.4'
Ir Ir -1.4442 7.9887 'International Tables Vol C Tables 4.2.6.8 and 6.1.1.4'
B B 0.0013 0.0007 'International Tables Vol C Tables 4.2.6.8 and 6.1.1.4'
H H 0.0000 0.0000 'International Tables Vol C Tables 4.2.6.8 and 6.1.1.4'
C C 0.0033 0.0016 'International Tables Vol C Tables 4.2.6.8 and 6.1.1.4'

loop_
_geom_angle_atom_site_label_1
_geom_angle_atom_site_label_2
_geom_angle_atom_site_label_3
_geom_angle
_geom_angle_publ_flag
P1 Ir1 P2 164.32(4) yes
P1 Ir1 N1 82.96(11) yes
P1 Ir1 C1 95.81(13) yes
P2 Ir1 N1 82.40(11) yes
P2 Ir1 C1 99.07(13) yes
N1 Ir1 C1 177.09(17) yes
H2 Ir1 H3 179(3) no
P1 Ir1 H3 84(2) no
P2 Ir1 H2 89.9(17) no
P2 Ir1 H3 92(2) no
N1 Ir1 H2 84.1(17) no
N1 Ir1 H3 95(2) no
C1 Ir1 H2 93.3(17) no
P1 Ir1 H2 94.2(18) no
C1 Ir1 H3 87(2) no
Ir1 P1 C9 119.7(2) yes
C3 P1 C6 105.0(3) yes
Ir1 P1 C6 117.0(2) yes
C6 P1 C9 105.3(3) yes
C3 P1 C9 105.8(2) yes
Ir1 P1 C3 102.44(17) yes
Ir1 P2 C5 102.93(14) yes
Ir1 P2 C12 117.08(14) yes
Ir1 P2 C15 120.53(14) yes
C5 P2 C12 105.2(2) yes
C5 P2 C15 105.02(19) yes
C12 P2 C15 104.5(2) yes
C1 O1 C20 112.8(4) yes
Ir1 N1 C2 113.4(3) yes
C2 N1 C4 110.4(4) yes
Ir1 N1 C4 112.3(3) yes
C4 N1 H1 110(4) no
C2 N1 H1 106(4) no
Ir1 N1 H1 104(4) no
O1 C1 C18 108.9(4) yes
Ir1 C1 O1 122.8(3) yes
Ir1 C1 C18 128.3(4) yes
N1 C2 C3 111.0(4) yes
P1 C3 C2 109.8(3) yes
N1 C4 C5 110.5(3) yes
P2 C5 C4 110.0(3) yes
P1 C6 C7 112.6(5) yes
P1 C6 C8 114.2(5) yes
C7 C6 C8 110.6(6) no
P1 C9 C11 110.1(4) yes
C10 C9 C11 110.8(6) no
P1 C9 C10 112.6(3) yes
P2 C12 C13 112.4(3) yes
P2 C12 C14 109.9(3) yes
C13 C12 C14 111.1(4) no
P2 C15 C16 110.7(3) yes
C16 C15 C17 110.0(4) no
P2 C15 C17 115.2(3) yes
C1 C18 C19 104.9(5) no
C18 C19 C20 105.8(7) no
O1 C20 C19 106.5(6) yes
N1 C2 H21 109.00 no
N1 C2 H22 109.00 no
C3 C2 H21 109.00 no
C3 C2 H22 109.00 no
H21 C2 H22 108.00 no
P1 C3 H31 110.00 no
P1 C3 H32 110.00 no
C2 C3 H31 110.00 no
C2 C3 H32 110.00 no
H31 C3 H32 108.00 no
N1 C4 H41 110.00 no
N1 C4 H42 110.00 no
C5 C4 H41 110.00 no
C5 C4 H42 110.00 no
H41 C4 H42 108.00 no
P2 C5 H51 110.00 no
P2 C5 H52 110.00 no
C4 C5 H51 110.00 no
C4 C5 H52 110.00 no
H51 C5 H52 108.00 no
P1 C6 H61 106.00 no
C7 C6 H61 106.00 no
C8 C6 H61 106.00 no
C6 C7 H71 109.00 no
C6 C7 H72 110.00 no
C6 C7 H73 110.00 no
H71 C7 H72 109.00 no
H71 C7 H73 109.00 no
H72 C7 H73 109.00 no
C6 C8 H81 109.00 no
C6 C8 H82 109.00 no
C6 C8 H83 110.00 no
H81 C8 H82 109.00 no
H81 C8 H83 110.00 no
H82 C8 H83 109.00 no
P1 C9 H91 108.00 no
C10 C9 H91 108.00 no
C11 C9 H91 108.00 no
C9 C10 H101 110.00 no
C9 C10 H102 109.00 no
C9 C10 H103 109.00 no
H101 C10 H102 109.00 no
H101 C10 H103 110.00 no
H102 C10 H103 109.00 no
C9 C11 H111 109.00 no
C9 C11 H112 109.00 no
C9 C11 H113 109.00 no
H111 C11 H112 109.00 no
H111 C11 H113 110.00 no
H112 C11 H113 109.00 no
P2 C12 H121 108.00 no
C13 C12 H121 108.00 no
C14 C12 H121 108.00 no
C12 C13 H131 109.00 no
C12 C13 H132 109.00 no
C12 C13 H133 109.00 no
H131 C13 H132 110.00 no
H131 C13 H133 109.00 no
H132 C13 H133 109.00 no
C12 C14 H141 109.00 no
C12 C14 H142 110.00 no
C12 C14 H143 109.00 no
H141 C14 H142 109.00 no
H141 C14 H143 109.00 no
H142 C14 H143 109.00 no
P2 C15 H151 107.00 no
C16 C15 H151 107.00 no
C17 C15 H151 107.00 no
C15 C16 H161 109.00 no
C15 C16 H162 109.00 no
C15 C16 H163 109.00 no
H161 C16 H162 109.00 no
H161 C16 H163 110.00 no
H162 C16 H163 110.00 no
C15 C17 H171 109.00 no
C15 C17 H172 110.00 no
C15 C17 H173 109.00 no
H171 C17 H172 109.00 no
H171 C17 H173 109.00 no
H172 C17 H173 109.00 no
C1 C18 H181 111.00 no
C1 C18 H182 111.00 no
C19 C18 H181 111.00 no
C19 C18 H182 111.00 no
H181 C18 H182 109.00 no
C18 C19 H191 111.00 no
C18 C19 H192 111.00 no
C20 C19 H191 111.00 no
C20 C19 H192 111.00 no
H191 C19 H192 109.00 no
O1 C20 H201 110.00 no
O1 C20 H202 110.00 no
C19 C20 H201 110.00 no
C19 C20 H202 110.00 no
H201 C20 H202 109.00 no
C22 C21 C26 114.9(4) no
C22 C21 B 122.7(3) yes
C26 C21 B 122.4(3) yes
C21 C22 C23 122.8(4) no
C22 C23 C24 120.3(4) no
C23 C24 C25 118.7(5) no
C24 C25 C26 120.3(5) no
C21 C26 C25 122.9(4) no
C32 C31 C36 114.5(4) no
C32 C31 B 123.0(3) yes
C36 C31 B 122.3(4) yes
C31 C32 C33 122.4(4) no
C32 C33 C34 120.8(4) no
C33 C34 C35 118.9(4) no
C34 C35 C36 119.3(4) no
C31 C36 C35 124.1(4) no
C42 C41 C46 114.5(4) no
C42 C41 B 123.7(4) yes
C46 C41 B 121.7(4) yes
C41 C42 C43 123.3(4) no
C42 C43 C44 120.2(4) no
C43 C44 C45 118.4(4) no
C44 C45 C46 120.2(4) no
C41 C46 C45 123.4(4) no
C52 C51 C56 114.6(4) no
C52 C51 B 122.4(3) yes
C56 C51 B 122.8(3) yes
C51 C52 C53 123.1(4) no
C52 C53 C54 120.0(4) no
C53 C54 C55 118.8(4) no
C54 C55 C56 120.4(4) no
C51 C56 C55 123.1(4) no
C23 C22 H221 119.00 no
C21 C22 H221 119.00 no
C22 C23 H231 120.00 no
C24 C23 H231 120.00 no
C25 C24 H241 121.00 no
C23 C24 H241 121.00 no
C24 C25 H251 120.00 no
C26 C25 H251 120.00 no
C21 C26 H261 119.00 no
C25 C26 H261 119.00 no
C33 C32 H321 119.00 no
C31 C32 H321 119.00 no
C32 C33 H331 120.00 no
C34 C33 H331 120.00 no
C33 C34 H341 121.00 no
C35 C34 H341 121.00 no
C36 C35 H351 120.00 no
C34 C35 H351 120.00 no
C31 C36 H361 118.00 no
C35 C36 H361 118.00 no
C41 C42 H421 118.00 no
C43 C42 H421 118.00 no
C44 C43 H431 120.00 no
C42 C43 H431 120.00 no
C43 C44 H441 121.00 no
C45 C44 H441 121.00 no
C46 C45 H451 120.00 no
C44 C45 H451 120.00 no
C41 C46 H461 118.00 no
C45 C46 H461 118.00 no
C51 C52 H521 118.00 no
C53 C52 H521 118.00 no
C54 C53 H531 120.00 no
C52 C53 H531 120.00 no
C53 C54 H541 121.00 no
C55 C54 H541 121.00 no
C54 C55 H551 120.00 no
C56 C55 H551 120.00 no
C55 C56 H561 118.00 no
C51 C56 H561 118.00 no
C21 B C41 110.9(3) yes
C21 B C51 107.9(3) yes
C31 B C51 110.9(3) yes
C41 B C51 106.9(3) yes
C31 B C41 110.5(3) yes
C21 B C31 109.7(3) yes

loop_
_geom_bond_atom_site_label_1
_geom_bond_atom_site_label_2
_geom_bond_distance
_geom_bond_publ_flag
Ir1 P1 2.3057(12) yes
Ir1 P2 2.3074(10) yes
Ir1 N1 2.201(4) yes
Ir1 C1 1.905(4) yes
Ir1 H2 1.57(5) no
Ir1 H3 1.32(6) no
P1 C3 1.843(5) yes
P1 C9 1.841(5) yes
P1 C6 1.847(7) yes
P2 C12 1.842(5) yes
P2 C5 1.843(4) yes
P2 C15 1.854(4) yes
O1 C20 1.463(8) yes
O1 C1 1.340(6) yes
N1 C4 1.487(6) yes
N1 C2 1.483(6) yes
N1 H1 0.86(6) no
C1 C18 1.496(7) no
C2 C3 1.513(8) no
C4 C5 1.507(6) no
C6 C7 1.549(11) no
C6 C8 1.463(11) no
C9 C10 1.525(8) no
C9 C11 1.511(10) no
C12 C14 1.523(7) no
C12 C13 1.529(6) no
C15 C16 1.525(7) no
C15 C17 1.522(7) no
C18 C19 1.538(12) no
C19 C20 1.461(12) no
C2 H21 0.9900 no
C2 H22 0.9900 no
C3 H31 0.9900 no
C3 H32 0.9900 no
C4 H41 0.9900 no
C4 H42 0.9900 no
C5 H51 0.9900 no
C5 H52 0.9900 no
C6 H61 1.0000 no
C7 H71 0.9800 no
C7 H72 0.9800 no
C7 H73 0.9800 no
C8 H81 0.9800 no
C8 H82 0.9800 no
C8 H83 0.9800 no
C9 H91 1.0000 no
C10 H101 0.9800 no
C10 H102 0.9800 no
C10 H103 0.9800 no
C11 H111 0.9800 no
C11 H112 0.9800 no
C11 H113 0.9800 no
C12 H121 1.0000 no
C13 H131 0.9800 no
C13 H132 0.9800 no
C13 H133 0.9800 no
C14 H141 0.9800 no
C14 H142 0.9800 no
C14 H143 0.9800 no
C15 H151 1.0000 no
C16 H161 0.9800 no
C16 H162 0.9800 no
C16 H163 0.9800 no
C17 H171 0.9800 no
C17 H172 0.9800 no
C17 H173 0.9800 no
C18 H181 0.9900 no
C18 H182 0.9900 no
C19 H191 0.9900 no
C19 H192 0.9900 no
C20 H201 0.9900 no
C20 H202 0.9900 no
C21 C22 1.401(6) no
C21 C26 1.404(6) no
C21 B 1.650(6) yes
C22 C23 1.397(7) no
C23 C24 1.384(7) no
C24 C25 1.384(7) no
C25 C26 1.392(7) no
C31 C32 1.403(6) no
C31 C36 1.396(6) no
C31 B 1.649(6) yes
C32 C33 1.392(6) no
C33 C34 1.379(6) no
C34 C35 1.385(6) no
C35 C36 1.391(6) no
C41 C42 1.394(6) no
C41 C46 1.401(6) no
C41 B 1.652(6) yes
C42 C43 1.391(7) no
C43 C44 1.384(6) no
C44 C45 1.390(7) no
C45 C46 1.385(7) no
C51 C52 1.409(6) no
C51 C56 1.403(6) no
C51 B 1.651(6) yes
C52 C53 1.393(6) no
C53 C54 1.387(6) no
C54 C55 1.384(6) no
C55 C56 1.389(6) no
C22 H221 0.9500 no
C23 H231 0.9500 no
C24 H241 0.9500 no
C25 H251 0.9500 no
C26 H261 0.9500 no
C32 H321 0.9500 no
C33 H331 0.9500 no
C34 H341 0.9500 no
C35 H351 0.9500 no
C36 H361 0.9500 no
C42 H421 0.9500 no
C43 H431 0.9500 no
C44 H441 0.9500 no
C45 H451 0.9500 no
C46 H461 0.9500 no
C52 H521 0.9500 no
C53 H531 0.9500 no
C54 H541 0.9500 no
C55 H551 0.9500 no
C56 H561 0.9500 no
